data_4340475
loop_
_publ_author_name
'Maity, Arnab K.'
'Fortier, Skye'
'Griego, Leonel'
'Metta-Maga\~na, Alejandro J'

_publ_section_title
;
 Synthesis of a &quot;Super Bulky&quot; Guanidinate Possessing an
 Expandable Coordination Pocket.
;
_journal_issue 15
_journal_name_full 'Inorganic chemistry'
_journal_page_first 8155
_journal_paper_doi 10.1021/ic501219q
_journal_volume 53
_journal_year 2014
_chemical_formula_moiety '2(C36.5 H33 N)'
_chemical_formula_sum 'C73 H66 N2'
_chemical_formula_weight 971.41
_chemical_name_systematic
;
 ?
;
_space_group_crystal_system triclinic
_space_group_IT_number 2
_space_group_name_Hall '-P 1'
_space_group_name_H-M_alt 'P -1'
_symmetry_space_group_name_Hall '-P 1'
_symmetry_space_group_name_H-M 'P -1'
_atom_sites_solution_hydrogens geom
_atom_sites_solution_primary direct
_audit_creation_date 2014-04-15
_audit_creation_method
;
Olex2 1.2
(compiled 2014.03.20 svn.r2914 for OlexSys, GUI svn.r4816)
;
_cell_angle_alpha 69.174(2)
_cell_angle_beta 80.489(2)
_cell_angle_gamma 76.285(2)
_cell_formula_units_Z 2
_cell_length_a 11.5162(10)
_cell_length_b 13.9456(13)
_cell_length_c 18.8607(17)
_cell_measurement_temperature 100(2)
_cell_volume 2739.5(4)
_computing_molecular_graphics 'Olex2 (Dolomanov et al., 2009)'
_computing_publication_material 'Olex2 (Dolomanov et al., 2009)'
_computing_structure_refinement 'ShelXL (Sheldrick, 2008)'
_computing_structure_solution 'ShelXS (Sheldrick, 2008)'
_diffrn_ambient_temperature 100(2)
_diffrn_measured_fraction_theta_full 0.997
_diffrn_measured_fraction_theta_max 0.993
_diffrn_radiation_type MoK\a
_diffrn_radiation_wavelength 0.71073
_diffrn_reflns_av_R_equivalents 0.0540
_diffrn_reflns_av_unetI/netI 0.0778
_diffrn_reflns_Laue_measured_fraction_full 0.997
_diffrn_reflns_Laue_measured_fraction_max 0.993
_diffrn_reflns_limit_h_max 13
_diffrn_reflns_limit_h_min -14
_diffrn_reflns_limit_k_max 16
_diffrn_reflns_limit_k_min -17
_diffrn_reflns_limit_l_max 23
_diffrn_reflns_limit_l_min -23
_diffrn_reflns_number 27105
_diffrn_reflns_point_group_measured_fraction_full 0.997
_diffrn_reflns_point_group_measured_fraction_max 0.993
_diffrn_reflns_theta_full 25.242
_diffrn_reflns_theta_max 25.817
_diffrn_reflns_theta_min 1.160
_exptl_absorpt_coefficient_mu 0.068
_exptl_absorpt_correction_type none
_exptl_crystal_colour colorless
_exptl_crystal_density_diffrn 1.195
_exptl_crystal_description plate
_exptl_crystal_F_000 1064
_exptl_crystal_size_max 0.28
_exptl_crystal_size_mid 0.23
_exptl_crystal_size_min 0.09
_refine_diff_density_max 0.237
_refine_diff_density_min -0.242
_refine_diff_density_rms 0.053
_refine_ls_extinction_method none
_refine_ls_goodness_of_fit_ref 0.999
_refine_ls_hydrogen_treatment constr
_refine_ls_matrix_type full
_refine_ls_number_parameters 685
_refine_ls_number_reflns 10489
_refine_ls_number_restraints 0
_refine_ls_restrained_S_all 0.999
_refine_ls_R_factor_all 0.0976
_refine_ls_R_factor_gt 0.0564
_refine_ls_shift/su_max 0.000
_refine_ls_shift/su_mean 0.000
_refine_ls_structure_factor_coef Fsqd
_refine_ls_weighting_details
;
 w=1/[\s^2^(Fo^2^)+(0.1000P)^2^]
 where P=(Fo^2^+2Fc^2^)/3
;
_refine_ls_weighting_scheme calc
_refine_ls_wR_factor_gt 0.1467
_refine_ls_wR_factor_ref 0.1861
_reflns_Friedel_coverage 0.000
_reflns_number_gt 6682
_reflns_number_total 10489
_reflns_threshold_expression 'I > 2\s(I)'
_cod_data_source_file ic501219q_si_001.cif
_cod_data_source_block Bulkycarbo
_cod_depositor_comments 'Adding full bibliography for 4340472--4340475.cif.'
_cod_database_code 4340475
_shelxl_version_number 2013-2
_shelx_space_group_comment
;
The symmetry employed for this shelxl refinement is uniquely defined
by the following loop, which should always be used as a source of
symmetry information in preference to the above space-group names.
They are only intended as comments.
;
_olex2_refinement_description
;
1. Others
 Fixed Uiso: H43(0.022) H41(0.022) H60A(0.041) H60B(0.041) H60C(0.041)
 H59A(0.045) H59B(0.045) H59C(0.045) H61A(0.047) H61B(0.047) H61C(0.047)
 H45(0.024) H57(0.032) H49(0.04) H51(0.032) H47(0.031) H55(0.039) H53(0.033)
 H56(0.039) H54(0.038) H50(0.039) H48(0.039) H62(0.022) H64(0.028) H68(0.03)
 H67(0.036) H71(0.034) H65(0.035) H66(0.038) H70(0.03) H72(0.038) H73(0.037)
 H74(0.032) H6(0.023) H4(0.023) H25(0.024) H8(0.024) H27(0.032) H20(0.032)
 H10(0.031) H14(0.032) H12(0.042) H22A(0.046) H22B(0.046) H22C(0.046)
 H33(0.032) H35(0.04) H31(0.034) H37(0.034) H23A(0.049) H23B(0.049) H23C(0.049)
 H13(0.041) H24A(0.047) H24B(0.047) H24C(0.047) H18(0.043) H16(0.04) H36(0.041)
 H28(0.039) H19(0.038) H29(0.043) H30(0.04) H34(0.037) H11(0.039) H17(0.05)
 Fixed X: H43(0.7717) H41(0.8445) H60A(0.8452) H60B(0.9022) H60C(0.7718)
 H59A(1.0576) H59B(1.0795) H59C(1.0224) H61A(0.8336) H61B(0.9632) H61C(0.945)
 H45(0.6268) H57(0.6931) H49(0.8315) H51(0.5811) H47(0.9251) H55(0.9457)
 H53(0.8866) H56(0.7957) H54(0.9892) H50(0.6331) H48(0.9764) H62(0.5346)
 H64(0.4693) H68(0.7804) H67(0.796) H71(0.5954) H65(0.4853) H66(0.6523)
 H70(0.519) H72(0.794) H73(0.9142) H74(0.8366) C38(0.5) H6(0.2736) C1(0)
 H4(0.34) H25(0.0355) H8(0.1176) H27(-0.0475) H20(0.3581) H10(0.0585)
 H14(0.4112) H12(0.2888) H22A(0.5177) H22B(0.5859) H22C(0.5582) H33(0.0293)
 H35(0.312) H31(0.2676) H37(0.3409) H23A(0.2834) H23B(0.4138) H23C(0.3423)
 H13(0.4463) H24A(0.4628) H24B(0.4893) H24C(0.3582) H18(0.4402) H16(0.2075)
 H36(0.4257) H28(-0.063) H19(0.4605) H29(0.087) H30(0.2532) H34(0.1133)
 H11(0.0944) H17(0.31)
 Fixed Y: H43(0.307) H41(0.069) H60A(0.2105) H60B(0.3106) H60C(0.3193)
 H59A(0.1721) H59B(0.2225) H59C(0.1223) H61A(0.4048) H61B(0.3938) H61C(0.3499)
 H45(-0.0658) H57(-0.2603) H49(-0.1233) H51(-0.0422) H47(-0.1413) H55(-0.3633)
 H53(-0.0637) H56(-0.3937) H54(-0.1974) H50(-0.0671) H48(-0.1635) H62(0.2345)
 H64(0.4105) H68(0.3374) H67(0.5109) H71(0.1248) H65(0.5843) H66(0.6339)
 H70(0.2112) H72(0.0397) H73(0.0377) H74(0.1219) C38(0) H6(0.4425) C1(0.5)
 H4(0.2169) H25(0.6002) H8(0.325) H27(0.5651) H20(0.4389) H10(0.1658)
 H14(0.1614) H12(-0.107) H22A(0.1721) H22B(0.1737) H22C(0.2746) H33(0.7868)
 H35(0.8755) H31(0.6596) H37(0.5836) H23A(0.1734) H23B(0.1067) H23C(0.1149)
 H13(-0.0191) H24A(0.3666) H24B(0.2597) H24C(0.3253) H18(0.4683) H16(0.2883)
 H36(0.7112) H28(0.5943) H19(0.51) H29(0.6531) H30(0.6844) H34(0.9126) H11(-
 0.0141) H17(0.3598)
 Fixed Z: H43(0.3656) H41(0.2844) H60A(0.1663) H60B(0.1288) H60C(0.1696)
 H59A(0.2955) H59B(0.207) H59C(0.2415) H61A(0.2486) H61B(0.207) H61C(0.2961)
 H45(0.399) H57(0.4565) H49(0.1214) H51(0.2759) H47(0.3216) H55(0.6034)
 H53(0.4679) H56(0.5509) H54(0.5625) H50(0.1588) H48(0.2042) H62(0.4941)
 H64(0.4151) H68(0.5082) H67(0.4603) H71(0.7469) H65(0.3672) H66(0.3868)
 H70(0.6306) H72(0.7539) H73(0.6429) H74(0.5262) C38(0.5) H6(0.2342) C1(0)
 H4(0.1408) H25(0.1294) H8(0.0151) H27(0.2577) H20(-0.018) H10(0.0752)
 H14(0.0226) H12(0.1032) H22A(0.1869) H22B(0.2517) H22C(0.1809) H33(0.0621)
 H35(-0.0816) H31(0.2004) H37(0.0665) H23A(0.3352) H23B(0.3435) H23C(0.277)
 H13(0.0619) H24A(0.276) H24B(0.3421) H24C(0.3353) H18(-0.2385) H16(-0.1124)
 H36(-0.0299) H28(0.3721) H19(-0.1336) H29(0.4022) H30(0.3166) H34(-0.0355)
 H11(0.1084) H17(-0.2278)
;

loop_
_space_group_symop_operation_xyz
'x, y, z'
'-x, -y, -z'

loop_
_atom_site_label
_atom_site_type_symbol
_atom_site_fract_x
_atom_site_fract_y
_atom_site_fract_z
_atom_site_U_iso_or_equiv
_atom_site_adp_type
_atom_site_occupancy
_atom_site_site_symmetry_order
_atom_site_calc_flag
_atom_site_refinement_flags_posn
_atom_site_refinement_flags_adp
_atom_site_refinement_flags_occupancy
C43 C 0.75944(18) 0.24228(18) 0.36798(13) 0.0181(5) Uani 1 1 d . . .
H43 H 0.7717 0.3070 0.3656 0.022 Uiso 1 1 calc R U .
C41 C 0.80270(18) 0.10033(18) 0.31964(13) 0.0187(5) Uani 1 1 d . . .
H41 H 0.8445 0.0690 0.2844 0.022 Uiso 1 1 calc R U .
C42 C 0.81981(18) 0.19931(18) 0.31269(13) 0.0180(5) Uani 1 1 d . . .
C58 C 0.9013(2) 0.25582(19) 0.24595(13) 0.0215(5) Uani 1 1 d . . .
C60 C 0.8504(2) 0.2759(2) 0.17061(14) 0.0276(6) Uani 1 1 d . . .
H60A H 0.8452 0.2105 0.1663 0.041 Uiso 1 1 calc R U .
H60B H 0.9022 0.3106 0.1288 0.041 Uiso 1 1 calc R U .
H60C H 0.7718 0.3193 0.1696 0.041 Uiso 1 1 calc R U .
C59 C 1.0270(2) 0.1867(2) 0.24765(15) 0.0301(6) Uani 1 1 d . . .
H59A H 1.0576 0.1721 0.2955 0.045 Uiso 1 1 calc R U .
H59B H 1.0795 0.2225 0.2070 0.045 Uiso 1 1 calc R U .
H59C H 1.0224 0.1223 0.2415 0.045 Uiso 1 1 calc R U .
C61 C 0.9117(2) 0.3608(2) 0.24977(15) 0.0311(6) Uani 1 1 d . . .
H61A H 0.8336 0.4048 0.2486 0.047 Uiso 1 1 calc R U .
H61B H 0.9632 0.3938 0.2070 0.047 Uiso 1 1 calc R U .
H61C H 0.9450 0.3499 0.2961 0.047 Uiso 1 1 calc R U .
C40 C 0.72543(19) 0.04629(18) 0.37729(13) 0.0169(5) Uani 1 1 d . . .
C46 C 0.7476(2) -0.08701(18) 0.31098(14) 0.0208(5) Uani 1 1 d . . .
C52 C 0.77954(19) -0.14738(18) 0.45124(13) 0.0200(5) Uani 1 1 d . . .
C45 C 0.7122(2) -0.06326(18) 0.38576(13) 0.0201(5) Uani 1 1 d . . .
H45 H 0.6268 -0.0658 0.3990 0.024 Uiso 1 1 calc R U .
C57 C 0.7530(2) -0.2472(2) 0.47740(14) 0.0266(6) Uani 1 1 d . . .
H57 H 0.6931 -0.2603 0.4565 0.032 Uiso 1 1 calc R U .
C49 C 0.8104(3) -0.1155(2) 0.16908(15) 0.0330(7) Uani 1 1 d . . .
H49 H 0.8315 -0.1233 0.1214 0.040 Uiso 1 1 calc R U .
C51 C 0.6610(2) -0.06619(19) 0.26171(14) 0.0263(6) Uani 1 1 d . . .
H51 H 0.5811 -0.0422 0.2759 0.032 Uiso 1 1 calc R U .
C47 C 0.8660(2) -0.12493(19) 0.28875(15) 0.0259(6) Uani 1 1 d . . .
H47 H 0.9251 -0.1413 0.3216 0.031 Uiso 1 1 calc R U .
C55 C 0.9037(2) -0.3093(2) 0.56577(15) 0.0329(7) Uani 1 1 d . . .
H55 H 0.9457 -0.3633 0.6034 0.039 Uiso 1 1 calc R U .
C53 C 0.8681(2) -0.1300(2) 0.48412(15) 0.0279(6) Uani 1 1 d . . .
H53 H 0.8866 -0.0637 0.4679 0.033 Uiso 1 1 calc R U .
C56 C 0.8146(2) -0.3274(2) 0.53411(15) 0.0323(6) Uani 1 1 d . . .
H56 H 0.7957 -0.3937 0.5509 0.039 Uiso 1 1 calc R U .
C54 C 0.9300(2) -0.2103(2) 0.54103(15) 0.0313(6) Uani 1 1 d . . .
H54 H 0.9892 -0.1974 0.5625 0.038 Uiso 1 1 calc R U .
C50 C 0.6922(2) -0.0808(2) 0.19116(15) 0.0329(6) Uani 1 1 d . . .
H50 H 0.6331 -0.0671 0.1588 0.039 Uiso 1 1 calc R U .
C48 C 0.8969(2) -0.1386(2) 0.21831(16) 0.0323(7) Uani 1 1 d . . .
H48 H 0.9764 -0.1635 0.2042 0.039 Uiso 1 1 calc R U .
C44 C 0.68161(18) 0.19257(18) 0.42660(13) 0.0166(5) Uani 1 1 d . . .
C63 C 0.6246(2) 0.35415(18) 0.46484(13) 0.0199(5) Uani 1 1 d . . .
C62 C 0.61944(19) 0.23926(18) 0.48824(13) 0.0182(5) Uani 1 1 d . . .
H62 H 0.5346 0.2345 0.4941 0.022 Uiso 1 1 calc R U .
C64 C 0.5361(2) 0.43014(19) 0.42359(14) 0.0237(6) Uani 1 1 d . . .
H64 H 0.4693 0.4105 0.4151 0.028 Uiso 1 1 calc R U .
C68 C 0.7215(2) 0.3864(2) 0.47908(14) 0.0250(6) Uani 1 1 d . . .
H68 H 0.7804 0.3374 0.5082 0.030 Uiso 1 1 calc R U .
C69 C 0.6696(2) 0.17624(18) 0.56526(13) 0.0197(5) Uani 1 1 d . . .
C67 C 0.7308(2) 0.4905(2) 0.45046(15) 0.0299(6) Uani 1 1 d . . .
H67 H 0.7960 0.5109 0.4603 0.036 Uiso 1 1 calc R U .
C71 C 0.6445(2) 0.1248(2) 0.70248(14) 0.0287(6) Uani 1 1 d . . .
H71 H 0.5954 0.1248 0.7469 0.034 Uiso 1 1 calc R U .
C65 C 0.5454(2) 0.5345(2) 0.39484(14) 0.0290(6) Uani 1 1 d . . .
H65 H 0.4853 0.5843 0.3672 0.035 Uiso 1 1 calc R U .
C66 C 0.6442(2) 0.5643(2) 0.40735(15) 0.0320(7) Uani 1 1 d . . .
H66 H 0.6523 0.6339 0.3868 0.038 Uiso 1 1 calc R U .
C70 C 0.5986(2) 0.17613(19) 0.63266(14) 0.0253(6) Uani 1 1 d . . .
H70 H 0.5190 0.2112 0.6306 0.030 Uiso 1 1 calc R U .
C72 C 0.7629(2) 0.0733(2) 0.70689(15) 0.0319(6) Uani 1 1 d . . .
H72 H 0.7940 0.0397 0.7539 0.038 Uiso 1 1 calc R U .
C73 C 0.8346(2) 0.0724(2) 0.64058(15) 0.0308(6) Uani 1 1 d . . .
H73 H 0.9142 0.0377 0.6429 0.037 Uiso 1 1 calc R U .
C74 C 0.7878(2) 0.1233(2) 0.57045(14) 0.0269(6) Uani 1 1 d . . .
H74 H 0.8366 0.1219 0.5262 0.032 Uiso 1 1 calc R U .
C39 C 0.66162(18) 0.09592(18) 0.42944(13) 0.0169(5) Uani 1 1 d . . .
N2 N 0.57688(17) 0.05110(16) 0.48603(11) 0.0245(5) Uani 1 1 d . . .
C38 C 0.5000 0.0000 0.5000 0.0192(7) Uani 1 2 d S . P
C2 C 0.15659(19) 0.43884(18) 0.09050(13) 0.0174(5) Uani 1 1 d . . .
C6 C 0.25970(19) 0.41701(18) 0.19762(13) 0.0192(5) Uani 1 1 d . . .
H6 H 0.2736 0.4425 0.2342 0.023 Uiso 1 1 calc R U .
C1 C 0.0000 0.5000 0.0000 0.0210(8) Uani 1 2 d S . P
C4 C 0.29909(19) 0.28256(18) 0.14173(13) 0.0192(5) Uani 1 1 d . . .
H4 H 0.3400 0.2169 0.1408 0.023 Uiso 1 1 calc R U .
C3 C 0.21911(18) 0.34117(18) 0.08689(13) 0.0171(5) Uani 1 1 d . . .
C7 C 0.17859(19) 0.47929(18) 0.14418(13) 0.0185(5) Uani 1 1 d . . .
C25 C 0.1184(2) 0.59052(18) 0.14060(13) 0.0203(5) Uani 1 1 d . . .
H25 H 0.0355 0.6002 0.1294 0.024 Uiso 1 1 calc R U .
C26 C 0.1115(2) 0.60915(18) 0.21621(14) 0.0215(5) Uani 1 1 d . . .
C5 C 0.32041(19) 0.31803(19) 0.19787(13) 0.0201(5) Uani 1 1 d . . .
C8 C 0.20285(19) 0.30238(18) 0.02384(13) 0.0201(5) Uani 1 1 d . . .
H8 H 0.1176 0.3250 0.0151 0.024 Uiso 1 1 calc R U .
C15 C 0.2721(2) 0.35443(19) -0.05187(13) 0.0222(6) Uani 1 1 d . . .
C27 C 0.0132(2) 0.58984(19) 0.26886(14) 0.0265(6) Uani 1 1 d . . .
H27 H -0.0475 0.5651 0.2577 0.032 Uiso 1 1 calc R U .
C9 C 0.2299(2) 0.18389(19) 0.04529(13) 0.0213(5) Uani 1 1 d . . .
C20 C 0.3484(2) 0.4221(2) -0.05995(14) 0.0270(6) Uani 1 1 d . . .
H20 H 0.3581 0.4389 -0.0180 0.032 Uiso 1 1 calc R U .
C10 C 0.1368(2) 0.1293(2) 0.07145(14) 0.0254(6) Uani 1 1 d . . .
H10 H 0.0585 0.1658 0.0752 0.031 Uiso 1 1 calc R U .
C32 C 0.1761(2) 0.67089(19) 0.07513(13) 0.0219(5) Uani 1 1 d . . .
C14 C 0.3471(2) 0.1266(2) 0.04088(14) 0.0269(6) Uani 1 1 d . . .
H14 H 0.4112 0.1614 0.0226 0.032 Uiso 1 1 calc R U .
C12 C 0.2742(3) -0.0345(2) 0.08871(15) 0.0347(7) Uani 1 1 d . . .
H12 H 0.2888 -0.1070 0.1032 0.042 Uiso 1 1 calc R U .
C22 C 0.5288(2) 0.2140(2) 0.21514(15) 0.0308(6) Uani 1 1 d . . .
H22A H 0.5177 0.1721 0.1869 0.046 Uiso 1 1 calc R U .
H22B H 0.5859 0.1737 0.2517 0.046 Uiso 1 1 calc R U .
H22C H 0.5582 0.2746 0.1809 0.046 Uiso 1 1 calc R U .
C21 C 0.40834(19) 0.24840(19) 0.25682(13) 0.0207(5) Uani 1 1 d . . .
C33 C 0.1090(2) 0.77078(19) 0.04366(14) 0.0269(6) Uani 1 1 d . . .
H33 H 0.0293 0.7868 0.0621 0.032 Uiso 1 1 calc R U .
C35 C 0.2782(2) 0.8245(2) -0.04251(15) 0.0330(7) Uani 1 1 d . . .
H35 H 0.3120 0.8755 -0.0816 0.040 Uiso 1 1 calc R U .
C31 C 0.2011(2) 0.6455(2) 0.23490(15) 0.0284(6) Uani 1 1 d . . .
H31 H 0.2676 0.6596 0.2004 0.034 Uiso 1 1 calc R U .
C37 C 0.2947(2) 0.6499(2) 0.04652(15) 0.0286(6) Uani 1 1 d . . .
H37 H 0.3409 0.5836 0.0665 0.034 Uiso 1 1 calc R U .
C23 C 0.3572(2) 0.1518(2) 0.30792(15) 0.0325(6) Uani 1 1 d . . .
H23A H 0.2834 0.1734 0.3352 0.049 Uiso 1 1 calc R U .
H23B H 0.4138 0.1067 0.3435 0.049 Uiso 1 1 calc R U .
H23C H 0.3423 0.1149 0.2770 0.049 Uiso 1 1 calc R U .
C13 C 0.3680(2) 0.0183(2) 0.06362(15) 0.0338(7) Uani 1 1 d . . .
H13 H 0.4463 -0.0191 0.0619 0.041 Uiso 1 1 calc R U .
C24 C 0.4318(2) 0.3053(2) 0.30725(15) 0.0316(6) Uani 1 1 d . . .
H24A H 0.4628 0.3666 0.2760 0.047 Uiso 1 1 calc R U .
H24B H 0.4893 0.2597 0.3421 0.047 Uiso 1 1 calc R U .
H24C H 0.3582 0.3253 0.3353 0.047 Uiso 1 1 calc R U .
C18 C 0.3973(2) 0.4407(2) -0.19215(15) 0.0358(7) Uani 1 1 d . . .
H18 H 0.4402 0.4683 -0.2385 0.043 Uiso 1 1 calc R U .
C16 C 0.2589(2) 0.3326(2) -0.11614(15) 0.0331(6) Uani 1 1 d . . .
H16 H 0.2075 0.2883 -0.1124 0.040 Uiso 1 1 calc R U .
C36 C 0.3457(2) 0.7265(2) -0.01177(16) 0.0338(7) Uani 1 1 d . . .
H36 H 0.4257 0.7112 -0.0299 0.041 Uiso 1 1 calc R U .
C28 C 0.0041(2) 0.6068(2) 0.33774(15) 0.0324(6) Uani 1 1 d . . .
H28 H -0.0630 0.5943 0.3721 0.039 Uiso 1 1 calc R U .
C19 C 0.4101(2) 0.4648(2) -0.12926(15) 0.0316(6) Uani 1 1 d . . .
H19 H 0.4605 0.5100 -0.1336 0.038 Uiso 1 1 calc R U .
C29 C 0.0933(2) 0.6421(2) 0.35578(16) 0.0356(7) Uani 1 1 d . . .
H29 H 0.0870 0.6531 0.4022 0.043 Uiso 1 1 calc R U .
C30 C 0.1922(2) 0.6611(2) 0.30454(16) 0.0333(7) Uani 1 1 d . . .
H30 H 0.2532 0.6844 0.3166 0.040 Uiso 1 1 calc R U .
C34 C 0.1595(2) 0.8465(2) -0.01477(15) 0.0308(6) Uani 1 1 d . . .
H34 H 0.1133 0.9126 -0.0355 0.037 Uiso 1 1 calc R U .
C11 C 0.1583(2) 0.0210(2) 0.09219(15) 0.0327(6) Uani 1 1 d . . .
H11 H 0.0944 -0.0141 0.1084 0.039 Uiso 1 1 calc R U .
C17 C 0.3205(3) 0.3753(2) -0.18544(16) 0.0413(7) Uani 1 1 d . . .
H17 H 0.3100 0.3598 -0.2278 0.050 Uiso 1 1 calc R U .
N1 N 0.07113(18) 0.50188(16) 0.03949(12) 0.0254(5) Uani 1 1 d . . .

loop_
_atom_site_aniso_label
_atom_site_aniso_U_11
_atom_site_aniso_U_22
_atom_site_aniso_U_33
_atom_site_aniso_U_23
_atom_site_aniso_U_13
_atom_site_aniso_U_12
C43 0.0185(11) 0.0152(12) 0.0205(13) -0.0032(10) -0.0039(10) -0.0057(10)
C41 0.0168(11) 0.0210(13) 0.0190(13) -0.0080(11) -0.0019(9) -0.0028(10)
C42 0.0136(10) 0.0216(13) 0.0178(12) -0.0035(10) -0.0045(9) -0.0041(10)
C58 0.0231(12) 0.0226(14) 0.0176(13) -0.0035(11) 0.0000(10) -0.0081(10)
C60 0.0283(13) 0.0319(15) 0.0191(13) -0.0038(12) -0.0006(11) -0.0077(12)
C59 0.0210(12) 0.0369(16) 0.0284(15) -0.0061(13) 0.0014(11) -0.0079(12)
C61 0.0377(14) 0.0326(16) 0.0250(15) -0.0077(12) 0.0064(12) -0.0199(13)
C40 0.0170(10) 0.0156(12) 0.0172(12) -0.0021(10) -0.0060(9) -0.0036(9)
C46 0.0265(12) 0.0152(13) 0.0207(13) -0.0049(10) -0.0020(10) -0.0055(10)
C52 0.0214(11) 0.0186(13) 0.0187(13) -0.0057(11) 0.0000(10) -0.0038(10)
C45 0.0199(11) 0.0205(13) 0.0210(13) -0.0061(11) -0.0016(10) -0.0075(10)
C57 0.0336(13) 0.0247(15) 0.0238(14) -0.0071(12) -0.0055(11) -0.0091(12)
C49 0.0539(17) 0.0231(15) 0.0239(15) -0.0091(12) 0.0016(13) -0.0123(13)
C51 0.0293(13) 0.0232(14) 0.0262(14) -0.0056(12) -0.0023(11) -0.0088(11)
C47 0.0303(13) 0.0195(13) 0.0274(15) -0.0072(11) -0.0016(11) -0.0053(11)
C55 0.0390(15) 0.0266(16) 0.0244(15) -0.0002(12) -0.0089(12) 0.0012(12)
C53 0.0283(13) 0.0238(14) 0.0297(15) -0.0033(12) -0.0062(11) -0.0077(11)
C56 0.0464(16) 0.0204(14) 0.0280(15) -0.0037(12) -0.0054(13) -0.0080(12)
C54 0.0297(13) 0.0332(16) 0.0300(16) -0.0055(13) -0.0088(12) -0.0076(12)
C50 0.0467(16) 0.0296(16) 0.0260(15) -0.0072(13) -0.0090(13) -0.0136(13)
C48 0.0387(15) 0.0227(15) 0.0349(16) -0.0134(13) 0.0077(13) -0.0060(12)
C44 0.0145(10) 0.0179(13) 0.0170(12) -0.0052(10) -0.0041(9) -0.0017(9)
C63 0.0242(12) 0.0204(13) 0.0159(12) -0.0081(11) 0.0011(10) -0.0044(10)
C62 0.0165(11) 0.0202(13) 0.0193(13) -0.0072(10) -0.0007(9) -0.0057(10)
C64 0.0265(12) 0.0250(14) 0.0198(13) -0.0087(11) -0.0038(10) -0.0024(11)
C68 0.0235(12) 0.0259(15) 0.0268(14) -0.0099(12) -0.0012(11) -0.0057(11)
C69 0.0251(12) 0.0173(13) 0.0195(13) -0.0063(10) -0.0021(10) -0.0085(10)
C67 0.0345(14) 0.0300(16) 0.0304(15) -0.0142(13) 0.0030(12) -0.0135(12)
C71 0.0412(15) 0.0288(15) 0.0161(13) -0.0048(12) -0.0016(11) -0.0116(12)
C65 0.0415(15) 0.0229(15) 0.0195(14) -0.0074(11) -0.0040(12) 0.0013(12)
C66 0.0504(16) 0.0214(15) 0.0247(15) -0.0094(12) 0.0053(13) -0.0108(13)
C70 0.0292(13) 0.0227(14) 0.0242(14) -0.0073(12) -0.0010(11) -0.0070(11)
C72 0.0431(15) 0.0299(16) 0.0247(15) -0.0058(12) -0.0124(12) -0.0092(13)
C73 0.0293(13) 0.0327(16) 0.0276(15) -0.0054(13) -0.0097(12) -0.0030(12)
C74 0.0259(12) 0.0305(15) 0.0218(14) -0.0068(12) -0.0020(11) -0.0034(11)
C39 0.0152(10) 0.0205(13) 0.0150(12) -0.0037(10) -0.0040(9) -0.0046(10)
N2 0.0270(10) 0.0274(12) 0.0217(11) -0.0088(9) 0.0058(9) -0.0142(10)
C38 0.0223(16) 0.0210(19) 0.0132(17) -0.0057(15) 0.0013(14) -0.0040(15)
C2 0.0171(11) 0.0206(13) 0.0139(12) -0.0026(10) -0.0066(9) -0.0040(10)
C6 0.0196(11) 0.0237(14) 0.0164(12) -0.0065(11) -0.0043(10) -0.0064(10)
C1 0.0244(17) 0.0169(19) 0.0222(19) -0.0081(15) -0.0008(16) -0.0032(14)
C4 0.0175(11) 0.0181(13) 0.0209(13) -0.0058(11) -0.0021(10) -0.0020(10)
C3 0.0170(11) 0.0187(13) 0.0153(12) -0.0032(10) -0.0029(9) -0.0056(10)
C7 0.0179(11) 0.0197(13) 0.0187(13) -0.0054(10) -0.0032(9) -0.0053(10)
C25 0.0191(11) 0.0212(13) 0.0221(13) -0.0082(11) -0.0056(10) -0.0027(10)
C26 0.0248(12) 0.0149(13) 0.0224(14) -0.0044(11) -0.0072(10) 0.0015(10)
C5 0.0182(11) 0.0223(13) 0.0188(13) -0.0040(11) -0.0006(10) -0.0072(10)
C8 0.0180(11) 0.0230(14) 0.0198(13) -0.0076(11) -0.0037(10) -0.0026(10)
C15 0.0263(12) 0.0207(13) 0.0181(13) -0.0054(11) -0.0059(10) -0.0003(11)
C27 0.0318(13) 0.0219(14) 0.0265(15) -0.0067(12) -0.0020(11) -0.0090(11)
C9 0.0269(12) 0.0226(14) 0.0153(12) -0.0059(11) -0.0043(10) -0.0055(11)
C20 0.0302(13) 0.0314(15) 0.0206(14) -0.0077(12) -0.0027(11) -0.0090(12)
C10 0.0285(13) 0.0280(15) 0.0229(14) -0.0104(12) -0.0027(11) -0.0078(11)
C32 0.0279(12) 0.0221(14) 0.0191(13) -0.0080(11) -0.0063(10) -0.0065(11)
C14 0.0276(13) 0.0259(15) 0.0250(14) -0.0077(12) -0.0020(11) -0.0026(11)
C12 0.0630(19) 0.0179(14) 0.0240(15) -0.0063(12) -0.0074(14) -0.0079(14)
C22 0.0231(12) 0.0362(16) 0.0295(15) -0.0086(13) -0.0091(11) 0.0018(12)
C21 0.0186(11) 0.0212(13) 0.0206(13) -0.0034(11) -0.0065(10) -0.0024(10)
C33 0.0301(13) 0.0229(14) 0.0263(14) -0.0081(12) -0.0069(11) 0.0001(11)
C35 0.0484(16) 0.0275(16) 0.0257(15) -0.0052(12) -0.0035(13) -0.0179(13)
C31 0.0246(12) 0.0327(16) 0.0302(15) -0.0121(13) -0.0083(11) -0.0033(11)
C37 0.0272(13) 0.0249(15) 0.0335(16) -0.0088(12) -0.0062(12) -0.0035(11)
C23 0.0350(14) 0.0254(15) 0.0306(16) 0.0017(12) -0.0085(12) -0.0067(12)
C13 0.0414(15) 0.0278(16) 0.0295(16) -0.0116(13) -0.0069(13) 0.0039(13)
C24 0.0373(14) 0.0299(16) 0.0290(15) -0.0073(13) -0.0180(12) -0.0029(12)
C18 0.0468(16) 0.0369(17) 0.0188(14) -0.0031(13) 0.0031(12) -0.0128(14)
C16 0.0481(16) 0.0312(16) 0.0242(15) -0.0085(13) -0.0051(13) -0.0153(13)
C36 0.0299(13) 0.0325(16) 0.0355(16) -0.0076(13) 0.0031(12) -0.0089(12)
C28 0.0426(15) 0.0275(15) 0.0249(15) -0.0072(12) 0.0015(12) -0.0082(13)
C19 0.0360(14) 0.0307(16) 0.0255(15) -0.0039(12) 0.0005(12) -0.0121(12)
C29 0.0524(17) 0.0317(16) 0.0252(15) -0.0132(13) -0.0095(13) -0.0025(14)
C30 0.0392(15) 0.0337(16) 0.0354(17) -0.0170(13) -0.0133(13) -0.0069(13)
C34 0.0414(15) 0.0204(14) 0.0292(15) -0.0052(12) -0.0120(12) -0.0023(12)
C11 0.0476(16) 0.0302(16) 0.0264(15) -0.0095(13) -0.0025(13) -0.0194(13)
C17 0.065(2) 0.0439(19) 0.0216(15) -0.0141(14) -0.0017(14) -0.0198(16)
N1 0.0308(11) 0.0217(12) 0.0275(12) -0.0098(10) -0.0164(10) -0.0002(9)

loop_
_atom_type_symbol
_atom_type_description
_atom_type_scat_dispersion_real
_atom_type_scat_dispersion_imag
_atom_type_scat_source
C C 0.0033 0.0016 'International Tables Vol C Tables 4.2.6.8 and 6.1.1.4'
H H 0.0000 0.0000 'International Tables Vol C Tables 4.2.6.8 and 6.1.1.4'
N N 0.0061 0.0033 'International Tables Vol C Tables 4.2.6.8 and 6.1.1.4'

loop_
_geom_angle_atom_site_label_1
_geom_angle_atom_site_label_2
_geom_angle_atom_site_label_3
_geom_angle
_geom_angle_site_symmetry_1
_geom_angle_site_symmetry_3
C44 C43 C42 122.7(2) . .
C42 C41 C40 122.9(2) . .
C43 C42 C41 117.1(2) . .
C43 C42 C58 123.0(2) . .
C41 C42 C58 119.9(2) . .
C42 C58 C60 109.64(18) . .
C42 C58 C59 108.84(19) . .
C59 C58 C60 109.5(2) . .
C61 C58 C42 112.0(2) . .
C61 C58 C60 108.1(2) . .
C61 C58 C59 108.7(2) . .
C41 C40 C45 121.9(2) . .
C41 C40 C39 117.6(2) . .
C39 C40 C45 120.43(19) . .
C51 C46 C45 119.6(2) . .
C51 C46 C47 118.3(2) . .
C47 C46 C45 122.0(2) . .
C57 C52 C45 118.5(2) . .
C53 C52 C45 123.4(2) . .
C53 C52 C57 118.1(2) . .
C40 C45 C46 112.13(18) . .
C40 C45 C52 112.29(19) . .
C46 C45 C52 111.64(19) . .
C56 C57 C52 121.0(2) . .
C48 C49 C50 119.4(3) . .
C46 C51 C50 120.7(2) . .
C48 C47 C46 120.8(2) . .
C54 C55 C56 119.4(2) . .
C52 C53 C54 121.0(2) . .
C55 C56 C57 120.2(3) . .
C55 C54 C53 120.3(2) . .
C49 C50 C51 120.3(3) . .
C49 C48 C47 120.4(2) . .
C43 C44 C62 121.9(2) . .
C43 C44 C39 118.6(2) . .
C39 C44 C62 119.47(19) . .
C64 C63 C62 120.4(2) . .
C64 C63 C68 118.0(2) . .
C68 C63 C62 121.5(2) . .
C44 C62 C69 111.41(18) . .
C63 C62 C44 111.51(18) . .
C63 C62 C69 112.01(19) . .
C65 C64 C63 121.4(2) . .
C67 C68 C63 120.7(2) . .
C70 C69 C62 120.2(2) . .
C74 C69 C62 121.7(2) . .
C74 C69 C70 118.0(2) . .
C66 C67 C68 120.5(2) . .
C70 C71 C72 120.5(2) . .
C66 C65 C64 119.6(2) . .
C67 C66 C65 119.8(2) . .
C71 C70 C69 121.0(2) . .
C73 C72 C71 119.2(2) . .
C72 C73 C74 120.1(2) . .
C69 C74 C73 121.2(2) . .
C44 C39 C40 120.9(2) . .
N2 C39 C40 121.8(2) . .
N2 C39 C44 117.3(2) . .
C38 N2 C39 143.9(2) . .
N2 C38 N2 180.0 2_656 .
C3 C2 C7 121.5(2) . .
C3 C2 N1 121.7(2) . .
C7 C2 N1 116.8(2) . .
C5 C6 C7 122.0(2) . .
N1 C1 N1 180.0 . 2_565
C5 C4 C3 122.9(2) . .
C2 C3 C8 121.0(2) . .
C4 C3 C2 117.5(2) . .
C4 C3 C8 121.5(2) . .
C2 C7 C25 119.7(2) . .
C6 C7 C2 118.3(2) . .
C6 C7 C25 122.0(2) . .
C7 C25 C26 113.00(19) . .
C32 C25 C7 111.42(18) . .
C32 C25 C26 112.15(19) . .
C27 C26 C25 119.7(2) . .
C27 C26 C31 118.0(2) . .
C31 C26 C25 122.3(2) . .
C6 C5 C4 117.7(2) . .
C6 C5 C21 122.5(2) . .
C4 C5 C21 119.8(2) . .
C3 C8 C15 111.98(19) . .
C9 C8 C3 113.79(19) . .
C9 C8 C15 111.68(18) . .
C20 C15 C8 123.8(2) . .
C16 C15 C8 118.6(2) . .
C16 C15 C20 117.7(2) . .
C28 C27 C26 121.0(2) . .
C10 C9 C8 119.6(2) . .
C10 C9 C14 118.1(2) . .
C14 C9 C8 122.3(2) . .
C19 C20 C15 121.0(2) . .
C9 C10 C11 121.2(2) . .
C33 C32 C25 119.3(2) . .
C37 C32 C25 122.6(2) . .
C37 C32 C33 118.1(2) . .
C13 C14 C9 120.3(2) . .
C13 C12 C11 119.5(2) . .
C5 C21 C22 109.03(19) . .
C5 C21 C23 109.46(19) . .
C23 C21 C22 109.7(2) . .
C24 C21 C5 112.2(2) . .
C24 C21 C22 108.0(2) . .
C24 C21 C23 108.5(2) . .
C34 C33 C32 120.8(2) . .
C36 C35 C34 119.4(2) . .
C30 C31 C26 120.8(2) . .
C32 C37 C36 121.0(2) . .
C12 C13 C14 120.7(2) . .
C17 C18 C19 119.2(2) . .
C17 C16 C15 121.3(3) . .
C35 C36 C37 120.2(2) . .
C29 C28 C27 120.5(2) . .
C18 C19 C20 120.5(3) . .
C28 C29 C30 119.5(3) . .
C29 C30 C31 120.2(3) . .
C35 C34 C33 120.4(2) . .
C12 C11 C10 120.1(2) . .
C18 C17 C16 120.3(3) . .
C1 N1 C2 143.7(2) . .

loop_
_geom_bond_atom_site_label_1
_geom_bond_atom_site_label_2
_geom_bond_distance
_geom_bond_site_symmetry_2
C43 C42 1.392(3) .
C43 C44 1.389(3) .
C41 C42 1.397(3) .
C41 C40 1.399(3) .
C42 C58 1.530(3) .
C58 C60 1.535(3) .
C58 C59 1.535(3) .
C58 C61 1.525(3) .
C40 C45 1.520(3) .
C40 C39 1.411(3) .
C46 C45 1.531(3) .
C46 C51 1.386(3) .
C46 C47 1.394(3) .
C52 C45 1.535(3) .
C52 C57 1.392(3) .
C52 C53 1.385(3) .
C57 C56 1.386(4) .
C49 C50 1.380(4) .
C49 C48 1.378(4) .
C51 C50 1.394(4) .
C47 C48 1.386(3) .
C55 C56 1.381(4) .
C55 C54 1.381(4) .
C53 C54 1.390(4) .
C44 C62 1.527(3) .
C44 C39 1.401(3) .
C63 C62 1.516(3) .
C63 C64 1.389(3) .
C63 C68 1.394(3) .
C62 C69 1.531(3) .
C64 C65 1.385(3) .
C68 C67 1.380(4) .
C69 C70 1.393(3) .
C69 C74 1.386(3) .
C67 C66 1.379(4) .
C71 C70 1.381(3) .
C71 C72 1.384(4) .
C65 C66 1.380(4) .
C72 C73 1.382(4) .
C73 C74 1.389(3) .
C39 N2 1.397(3) .
N2 C38 1.2040(19) .
C38 N2 1.2040(19) 2_656
C2 C3 1.401(3) .
C2 C7 1.402(3) .
C2 N1 1.403(3) .
C6 C7 1.395(3) .
C6 C5 1.390(3) .
C1 N1 1.205(2) .
C1 N1 1.205(2) 2_565
C4 C3 1.394(3) .
C4 C5 1.393(3) .
C3 C8 1.523(3) .
C7 C25 1.524(3) .
C25 C26 1.524(3) .
C25 C32 1.523(3) .
C26 C27 1.387(3) .
C26 C31 1.394(3) .
C5 C21 1.531(3) .
C8 C15 1.537(3) .
C8 C9 1.521(3) .
C15 C20 1.390(3) .
C15 C16 1.390(4) .
C27 C28 1.384(4) .
C9 C10 1.385(3) .
C9 C14 1.402(3) .
C20 C19 1.381(3) .
C10 C11 1.389(4) .
C32 C33 1.394(3) .
C32 C37 1.386(3) .
C14 C13 1.387(4) .
C12 C13 1.376(4) .
C12 C11 1.379(4) .
C22 C21 1.538(3) .
C21 C23 1.535(3) .
C21 C24 1.526(3) .
C33 C34 1.386(3) .
C35 C36 1.374(4) .
C35 C34 1.385(4) .
C31 C30 1.389(4) .
C37 C36 1.395(4) .
C18 C19 1.380(4) .
C18 C17 1.377(4) .
C16 C17 1.381(4) .
C28 C29 1.374(4) .
C29 C30 1.378(4) .
